data_7105602
loop_
_publ_author_name
'Wei, Junfa'
'Gao, Yanni'
'Ma, Xiaoyan'
'Jia, Xiaowei'
'Shi, Xianying'
'Chen, Zhanguo'

_publ_section_title
;
 A novel class of C3d symmetrical molecules synthesized by a six-fold
 substitution from 1,4,5,8,9,12-hexabromododecahydrotriphenylene.
;
_journal_issue 21
_journal_name_full 'Chemical communications (Cambridge, England)'
_journal_page_first 3738
_journal_page_last 3740
_journal_paper_doi 10.1039/c002680h
_journal_volume 46
_journal_year 2010
_chemical_formula_moiety 'C54 H42 Cl6 N0 O0 S6'
_chemical_formula_sum 'C54 H42 Cl6 N0 O0 S6'
_chemical_formula_weight 1095.94
_chemical_name_systematic
;
?
;
_space_group_IT_number 2
_symmetry_cell_setting triclinic
_symmetry_space_group_name_Hall '-P 1'
_symmetry_space_group_name_H-M 'P -1'
_atom_sites_solution_hydrogens geom
_atom_sites_solution_primary direct
_atom_sites_solution_secondary difmap
_audit_creation_method SHELXL-97
_cell_angle_alpha 100.364(2)
_cell_angle_beta 108.708(2)
_cell_angle_gamma 102.865(2)
_cell_formula_units_Z 2
_cell_length_a 11.5162(16)
_cell_length_b 14.2283(19)
_cell_length_c 17.692(2)
_cell_measurement_reflns_used 5404
_cell_measurement_temperature 296(2)
_cell_measurement_theta_max 27.99
_cell_measurement_theta_min 2.55
_cell_volume 2575.8(6)
_computing_cell_refinement 'SAINT-Plus (Bruker, 2001)'
_computing_data_collection 'APEX2 (Bruker, 2004)'
_computing_data_reduction SAINT-Plus
_computing_molecular_graphics 'SHELXTL (Sheldrick, 2008)'
_computing_publication_material SHELXTL
_computing_structure_refinement 'SHELXL97 (Sheldrick, 2008)'
_computing_structure_solution 'SHELXS97 (Sheldrick, 2008)'
_diffrn_ambient_temperature 296(2)
_diffrn_measured_fraction_theta_full 0.995
_diffrn_measured_fraction_theta_max 0.995
_diffrn_measurement_device_type 'Bruker APEXII CCD'
_diffrn_measurement_method 'phi and omega scans'
_diffrn_radiation_monochromator graphite
_diffrn_radiation_source 'fine-focus sealed tube'
_diffrn_radiation_type MoK\a
_diffrn_radiation_wavelength 0.71073
_diffrn_reflns_av_R_equivalents 0.0184
_diffrn_reflns_av_sigmaI/netI 0.0334
_diffrn_reflns_limit_h_max 13
_diffrn_reflns_limit_h_min -13
_diffrn_reflns_limit_k_max 11
_diffrn_reflns_limit_k_min -16
_diffrn_reflns_limit_l_max 21
_diffrn_reflns_limit_l_min -20
_diffrn_reflns_number 13338
_diffrn_reflns_theta_full 25.00
_diffrn_reflns_theta_max 25.00
_diffrn_reflns_theta_min 1.89
_diffrn_standards_number 0
_exptl_absorpt_coefficient_mu 0.614
_exptl_absorpt_correction_T_max 0.9525
_exptl_absorpt_correction_T_min 0.9300
_exptl_absorpt_correction_type multi-scan
_exptl_absorpt_process_details '(SADABS; Bruker, 2001)'
_exptl_crystal_colour colorless
_exptl_crystal_density_diffrn 1.413
_exptl_crystal_density_method 'not measured'
_exptl_crystal_description block
_exptl_crystal_F_000 1128
_exptl_crystal_size_max 0.12
_exptl_crystal_size_mid 0.10
_exptl_crystal_size_min 0.08
_refine_diff_density_max 0.465
_refine_diff_density_min -0.707
_refine_diff_density_rms 0.055
_refine_ls_extinction_method none
_refine_ls_goodness_of_fit_ref 1.001
_refine_ls_hydrogen_treatment noref
_refine_ls_matrix_type full
_refine_ls_number_parameters 595
_refine_ls_number_reflns 9021
_refine_ls_number_restraints 0
_refine_ls_restrained_S_all 1.001
_refine_ls_R_factor_all 0.0571
_refine_ls_R_factor_gt 0.0428
_refine_ls_shift/su_max 0.001
_refine_ls_shift/su_mean 0.000
_refine_ls_structure_factor_coef Fsqd
_refine_ls_weighting_details 'calc w=1/[\s^2^(Fo^2^)+(0.1200P)^2^+0.0000P] where P=(Fo^2^+2Fc^2^)/3'
_refine_ls_weighting_scheme calc
_refine_ls_wR_factor_gt 0.1437
_refine_ls_wR_factor_ref 0.1619
_reflns_number_gt 7057
_reflns_number_total 9021
_reflns_threshold_expression I>2\s(I)
_cod_data_source_file c002680h.txt
_cod_data_source_block z
_cod_depositor_comments
;
The following automatic conversions were performed:
'_symmetry_cell_setting' value 'Triclinic' changed to 'triclinic'
according to '/home/saulius/struct/CIF-dictionaries/cif_core.dic'
dictionary named 'cif_core.dic' version 2.4.1 from 2010-06-29.

Automatic conversion script
Id: cif_fix_enum 1527 2010-12-29 10:47:43Z saulius 
;
_cod_original_sg_symbol_H-M P-1
_cod_database_code 7105602

loop_
_symmetry_equiv_pos_as_xyz
'x, y, z'
'-x, -y, -z'

loop_
_atom_site_label
_atom_site_type_symbol
_atom_site_fract_x
_atom_site_fract_y
_atom_site_fract_z
_atom_site_U_iso_or_equiv
_atom_site_adp_type
_atom_site_occupancy
_atom_site_symmetry_multiplicity
_atom_site_calc_flag
_atom_site_refinement_flags
_atom_site_disorder_assembly
_atom_site_disorder_group
C1 C 0.5978(4) 0.9528(3) -0.1043(2) 0.0776(11) Uani 1 1 d . . .
C2 C 0.5654(5) 0.8525(3) -0.1354(2) 0.0943(14) Uani 1 1 d . . .
H2 H 0.5350 0.8240 -0.1923 0.113 Uiso 1 1 calc R . .
C3 C 0.5781(4) 0.7930(3) -0.0815(2) 0.0759(10) Uani 1 1 d . . .
H3 H 0.5589 0.7242 -0.1025 0.091 Uiso 1 1 calc R . .
C4 C 0.6182(3) 0.8328(2) 0.00211(16) 0.0459(6) Uani 1 1 d . . .
C5 C 0.6442(5) 0.9350(3) 0.0317(2) 0.0913(14) Uani 1 1 d . . .
H5 H 0.6687 0.9636 0.0881 0.110 Uiso 1 1 calc R . .
C6 C 0.6344(5) 0.9950(3) -0.0217(3) 0.1092(18) Uani 1 1 d . . .
H6 H 0.6526 1.0638 -0.0014 0.131 Uiso 1 1 calc R . .
C7 C 1.3274(3) 0.5614(2) 0.11880(18) 0.0541(7) Uani 1 1 d . . .
C8 C 1.2372(3) 0.5006(2) 0.1378(2) 0.0622(8) Uani 1 1 d . . .
H8 H 1.2292 0.4326 0.1298 0.075 Uiso 1 1 calc R . .
C9 C 1.1578(3) 0.5412(2) 0.1692(2) 0.0567(8) Uani 1 1 d . . .
H9 H 1.0984 0.5007 0.1840 0.068 Uiso 1 1 calc R . .
C10 C 1.1662(2) 0.6418(2) 0.17867(16) 0.0420(6) Uani 1 1 d . . .
C11 C 1.2547(3) 0.7007(2) 0.1561(2) 0.0556(7) Uani 1 1 d . . .
H11 H 1.2595 0.7676 0.1604 0.067 Uiso 1 1 calc R . .
C12 C 1.3366(3) 0.6605(2) 0.1271(2) 0.0629(8) Uani 1 1 d . . .
H12 H 1.3977 0.7009 0.1133 0.075 Uiso 1 1 calc R . .
C13 C 0.9182(3) 0.1852(3) 0.1076(2) 0.0649(9) Uani 1 1 d . . .
C14 C 0.8626(3) 0.1790(2) 0.16472(19) 0.0608(8) Uani 1 1 d . . .
H14 H 0.8638 0.1277 0.1907 0.073 Uiso 1 1 calc R . .
C15 C 0.8042(3) 0.2506(2) 0.18338(17) 0.0520(7) Uani 1 1 d . . .
H15 H 0.7654 0.2465 0.2219 0.062 Uiso 1 1 calc R . .
C16 C 0.8026(3) 0.32809(19) 0.14584(16) 0.0462(6) Uani 1 1 d . . .
C17 C 0.8568(4) 0.3303(2) 0.0865(2) 0.0682(9) Uani 1 1 d . . .
H17 H 0.8538 0.3799 0.0588 0.082 Uiso 1 1 calc R . .
C18 C 0.9159(4) 0.2587(3) 0.0681(2) 0.0805(11) Uani 1 1 d . . .
H18 H 0.9536 0.2611 0.0290 0.097 Uiso 1 1 calc R . .
C19 C 0.7049(5) 0.6519(3) 0.6762(2) 0.0783(11) Uani 1 1 d . . .
C20 C 0.6629(5) 0.5713(3) 0.6093(2) 0.0878(13) Uani 1 1 d . . .
H20 H 0.5936 0.5170 0.6012 0.105 Uiso 1 1 calc R . .
C21 C 0.7239(4) 0.5704(2) 0.5532(2) 0.0759(11) Uani 1 1 d . . .
H21 H 0.6954 0.5148 0.5077 0.091 Uiso 1 1 calc R . .
C22 C 0.8264(3) 0.6506(2) 0.56368(16) 0.0518(7) Uani 1 1 d . . .
C23 C 0.8679(4) 0.7311(3) 0.63280(19) 0.0736(10) Uani 1 1 d . . .
H23 H 0.9369 0.7858 0.6413 0.088 Uiso 1 1 calc R . .
C24 C 0.8089(4) 0.7317(4) 0.6892(2) 0.0875(12) Uani 1 1 d . . .
H24 H 0.8391 0.7857 0.7359 0.105 Uiso 1 1 calc R . .
C25 C 0.3524(3) 0.7539(2) 0.55542(18) 0.0492(7) Uani 1 1 d . . .
C26 C 0.4834(3) 0.7792(2) 0.57796(17) 0.0539(7) Uani 1 1 d . . .
H26 H 0.5373 0.8137 0.6324 0.065 Uiso 1 1 calc R . .
C27 C 0.5351(3) 0.7534(2) 0.51950(16) 0.0496(7) Uani 1 1 d . . .
H27 H 0.6239 0.7695 0.5351 0.060 Uiso 1 1 calc R . .
C28 C 0.4555(2) 0.70341(19) 0.43772(15) 0.0386(6) Uani 1 1 d . . .
C29 C 0.3237(3) 0.6771(2) 0.41659(17) 0.0462(6) Uani 1 1 d . . .
H29 H 0.2691 0.6423 0.3623 0.055 Uiso 1 1 calc R . .
C30 C 0.2722(3) 0.7019(2) 0.47559(19) 0.0530(7) Uani 1 1 d . . .
H30 H 0.1836 0.6834 0.4610 0.064 Uiso 1 1 calc R . .
C31 C 1.2222(3) 0.9429(2) 0.3757(2) 0.0608(8) Uani 1 1 d . . .
C32 C 1.1765(3) 0.9838(2) 0.3121(2) 0.0636(8) Uani 1 1 d . . .
H32 H 1.2270 1.0044 0.2829 0.076 Uiso 1 1 calc R . .
C33 C 1.0539(3) 0.9941(2) 0.2916(2) 0.0560(7) Uani 1 1 d . . .
H33 H 1.0217 1.0204 0.2476 0.067 Uiso 1 1 calc R . .
C34 C 0.9795(3) 0.96585(19) 0.33605(17) 0.0457(6) Uani 1 1 d . . .
C35 C 1.0276(3) 0.9242(2) 0.40063(18) 0.0536(7) Uani 1 1 d . . .
H35 H 0.9782 0.9041 0.4307 0.064 Uiso 1 1 calc R . .
C36 C 1.1493(3) 0.9127(2) 0.4199(2) 0.0609(8) Uani 1 1 d . . .
H36 H 1.1815 0.8846 0.4627 0.073 Uiso 1 1 calc R . .
C37 C 0.9104(2) 0.6422(2) 0.15766(15) 0.0397(6) Uani 1 1 d . . .
H37 H 0.8924 0.5694 0.1399 0.048 Uiso 1 1 calc R . .
C38 C 0.8812(3) 0.6820(2) 0.08155(16) 0.0467(6) Uani 1 1 d . . .
H38A H 0.9438 0.6756 0.0566 0.056 Uiso 1 1 calc R . .
H38B H 0.7968 0.6424 0.0411 0.056 Uiso 1 1 calc R . .
C39 C 0.8853(3) 0.7907(2) 0.10446(17) 0.0495(7) Uani 1 1 d . . .
H39A H 0.8657 0.8142 0.0550 0.059 Uiso 1 1 calc R . .
H39B H 0.9712 0.8308 0.1426 0.059 Uiso 1 1 calc R . .
C40 C 0.7897(2) 0.8036(2) 0.14446(15) 0.0404(6) Uani 1 1 d . . .
H40 H 0.8064 0.8752 0.1684 0.048 Uiso 1 1 calc R . .
C41 C 0.7909(2) 0.74962(18) 0.21155(14) 0.0351(5) Uani 1 1 d . . .
C42 C 0.8360(2) 0.66645(18) 0.21208(14) 0.0350(5) Uani 1 1 d . . .
C43 C 0.8244(2) 0.60977(17) 0.26847(14) 0.0349(5) Uani 1 1 d . . .
C44 C 0.8618(3) 0.51274(19) 0.26124(15) 0.0415(6) Uani 1 1 d . . .
H44 H 0.9405 0.5240 0.2494 0.050 Uiso 1 1 calc R . .
C45 C 0.8850(3) 0.4764(2) 0.33912(17) 0.0483(7) Uani 1 1 d . . .
H45A H 0.8914 0.4089 0.3272 0.058 Uiso 1 1 calc R . .
H45B H 0.9655 0.5194 0.3822 0.058 Uiso 1 1 calc R . .
C46 C 0.7760(3) 0.4774(2) 0.36924(17) 0.0490(7) Uani 1 1 d . . .
H46A H 0.7895 0.4508 0.4171 0.059 Uiso 1 1 calc R . .
H46B H 0.6954 0.4350 0.3259 0.059 Uiso 1 1 calc R . .
C47 C 0.7687(3) 0.58383(18) 0.39269(15) 0.0396(6) Uani 1 1 d . . .
H47 H 0.6876 0.5803 0.4007 0.047 Uiso 1 1 calc R . .
C48 C 0.7737(2) 0.64008(17) 0.32734(14) 0.0350(5) Uani 1 1 d . . .
C49 C 0.7304(2) 0.72597(17) 0.32875(14) 0.0336(5) Uani 1 1 d . . .
C50 C 0.7387(2) 0.78076(17) 0.27127(14) 0.0343(5) Uani 1 1 d . . .
C51 C 0.6965(2) 0.87397(19) 0.27219(16) 0.0404(6) Uani 1 1 d . . .
H51 H 0.6470 0.8704 0.2146 0.049 Uiso 1 1 calc R . .
C52 C 0.6733(2) 0.75764(18) 0.39272(15) 0.0361(5) Uani 1 1 d . . .
H52 H 0.7252 0.7503 0.4461 0.043 Uiso 1 1 calc R . .
C53 C 0.6108(3) 0.8854(2) 0.32125(17) 0.0441(6) Uani 1 1 d . . .
H53A H 0.6031 0.9526 0.3294 0.053 Uiso 1 1 calc R . .
H53B H 0.5256 0.8384 0.2906 0.053 Uiso 1 1 calc R . .
C54 C 0.6684(3) 0.86567(19) 0.40470(16) 0.0408(6) Uani 1 1 d . . .
H54A H 0.7546 0.9115 0.4346 0.049 Uiso 1 1 calc R . .
H54B H 0.6169 0.8772 0.4373 0.049 Uiso 1 1 calc R . .
Cl1 Cl 1.37472(9) 0.92979(9) 0.40009(9) 0.1031(4) Uani 1 1 d . . .
Cl2 Cl 1.43488(10) 0.51195(8) 0.08718(8) 0.0946(4) Uani 1 1 d . . .
Cl3 Cl 0.99361(14) 0.09597(10) 0.08485(8) 0.1145(4) Uani 1 1 d . . .
Cl4 Cl 0.62342(16) 0.65526(12) 0.74393(8) 0.1225(5) Uani 1 1 d . . .
Cl5 Cl 0.28732(10) 0.79086(7) 0.62826(6) 0.0768(3) Uani 1 1 d . . .
Cl6 Cl 0.58405(15) 1.02850(11) -0.17290(9) 0.1349(6) Uani 1 1 d . . .
S1 S 0.62209(7) 0.75102(5) 0.06677(4) 0.04719(19) Uani 1 1 d . . .
S2 S 1.07959(7) 0.69920(6) 0.22989(4) 0.0489(2) Uani 1 1 d . . .
S3 S 0.72843(8) 0.42041(5) 0.16967(5) 0.0547(2) Uani 1 1 d . . .
S4 S 0.90349(7) 0.65792(6) 0.49182(4) 0.0510(2) Uani 1 1 d . . .
S5 S 0.50970(6) 0.66885(5) 0.35634(4) 0.04357(19) Uani 1 1 d . . .
S6 S 0.83208(7) 0.99453(5) 0.31544(5) 0.0553(2) Uani 1 1 d . . .

loop_
_atom_site_aniso_label
_atom_site_aniso_U_11
_atom_site_aniso_U_22
_atom_site_aniso_U_33
_atom_site_aniso_U_23
_atom_site_aniso_U_13
_atom_site_aniso_U_12
C1 0.076(2) 0.081(3) 0.072(2) 0.050(2) 0.0098(19) 0.020(2)
C2 0.154(4) 0.089(3) 0.054(2) 0.035(2) 0.038(2) 0.052(3)
C3 0.119(3) 0.059(2) 0.0532(19) 0.0178(16) 0.032(2) 0.032(2)
C4 0.0458(15) 0.0491(16) 0.0441(15) 0.0186(12) 0.0138(12) 0.0168(12)
C5 0.141(4) 0.051(2) 0.0534(19) 0.0145(16) 0.003(2) 0.025(2)
C6 0.142(4) 0.049(2) 0.088(3) 0.030(2) -0.014(3) 0.012(2)
C7 0.0430(15) 0.0586(18) 0.0603(17) 0.0029(14) 0.0245(14) 0.0177(13)
C8 0.069(2) 0.0467(17) 0.080(2) 0.0107(15) 0.0391(18) 0.0240(15)
C9 0.0592(18) 0.0472(16) 0.078(2) 0.0181(15) 0.0415(16) 0.0184(14)
C10 0.0364(13) 0.0488(15) 0.0429(14) 0.0084(11) 0.0165(11) 0.0177(11)
C11 0.0542(17) 0.0469(16) 0.075(2) 0.0183(15) 0.0340(16) 0.0168(13)
C12 0.0544(18) 0.062(2) 0.084(2) 0.0197(17) 0.0427(17) 0.0146(15)
C13 0.078(2) 0.0573(19) 0.0627(19) 0.0005(16) 0.0317(17) 0.0304(17)
C14 0.085(2) 0.0487(17) 0.0552(17) 0.0148(14) 0.0283(17) 0.0291(16)
C15 0.072(2) 0.0442(16) 0.0470(15) 0.0113(12) 0.0318(14) 0.0188(14)
C16 0.0624(17) 0.0348(13) 0.0401(14) 0.0054(11) 0.0213(13) 0.0135(12)
C17 0.106(3) 0.0498(18) 0.0614(19) 0.0165(15) 0.0490(19) 0.0215(18)
C18 0.118(3) 0.067(2) 0.082(2) 0.0141(19) 0.073(2) 0.028(2)
C19 0.128(4) 0.094(3) 0.0529(19) 0.039(2) 0.052(2) 0.067(3)
C20 0.160(4) 0.055(2) 0.092(3) 0.037(2) 0.089(3) 0.039(2)
C21 0.142(3) 0.0409(17) 0.070(2) 0.0229(15) 0.068(2) 0.028(2)
C22 0.077(2) 0.0511(17) 0.0407(14) 0.0213(13) 0.0243(14) 0.0353(15)
C23 0.074(2) 0.081(2) 0.0468(17) -0.0035(16) 0.0132(17) 0.0189(19)
C24 0.098(3) 0.107(3) 0.0411(18) -0.0080(19) 0.0133(19) 0.040(3)
C25 0.0677(19) 0.0451(15) 0.0595(17) 0.0234(13) 0.0428(15) 0.0285(14)
C26 0.0613(18) 0.0666(19) 0.0423(15) 0.0150(13) 0.0254(14) 0.0268(15)
C27 0.0472(16) 0.0677(19) 0.0413(15) 0.0158(13) 0.0217(13) 0.0231(14)
C28 0.0455(14) 0.0406(14) 0.0396(13) 0.0164(11) 0.0220(11) 0.0185(11)
C29 0.0436(15) 0.0465(15) 0.0516(15) 0.0133(12) 0.0219(13) 0.0138(12)
C30 0.0464(16) 0.0525(17) 0.073(2) 0.0196(15) 0.0346(15) 0.0186(13)
C31 0.0392(15) 0.0424(16) 0.083(2) 0.0007(15) 0.0089(15) 0.0125(13)
C32 0.0498(18) 0.0577(19) 0.091(2) 0.0183(17) 0.0366(17) 0.0169(15)
C33 0.0526(17) 0.0475(16) 0.0728(19) 0.0214(15) 0.0272(15) 0.0150(13)
C34 0.0467(15) 0.0330(13) 0.0576(16) 0.0103(12) 0.0203(13) 0.0128(11)
C35 0.0625(19) 0.0457(16) 0.0549(17) 0.0133(13) 0.0249(15) 0.0168(14)
C36 0.064(2) 0.0499(17) 0.0581(18) 0.0101(14) 0.0069(16) 0.0243(15)
C37 0.0432(14) 0.0433(14) 0.0396(13) 0.0101(11) 0.0215(11) 0.0183(11)
C38 0.0489(15) 0.0602(17) 0.0417(14) 0.0159(12) 0.0268(12) 0.0208(13)
C39 0.0507(16) 0.0629(18) 0.0512(16) 0.0285(14) 0.0293(13) 0.0224(14)
C40 0.0441(14) 0.0451(14) 0.0409(13) 0.0185(11) 0.0207(11) 0.0181(12)
C41 0.0344(12) 0.0396(13) 0.0358(12) 0.0144(10) 0.0150(10) 0.0135(10)
C42 0.0371(13) 0.0373(13) 0.0342(12) 0.0080(10) 0.0169(10) 0.0141(10)
C43 0.0391(13) 0.0331(12) 0.0367(12) 0.0094(10) 0.0168(10) 0.0151(10)
C44 0.0476(15) 0.0391(14) 0.0435(14) 0.0111(11) 0.0198(12) 0.0199(11)
C45 0.0647(18) 0.0378(14) 0.0512(15) 0.0174(12) 0.0229(14) 0.0262(13)
C46 0.0704(19) 0.0370(14) 0.0507(16) 0.0192(12) 0.0302(14) 0.0207(13)
C47 0.0482(15) 0.0358(13) 0.0402(13) 0.0149(11) 0.0210(11) 0.0132(11)
C48 0.0376(13) 0.0340(12) 0.0371(12) 0.0126(10) 0.0158(10) 0.0130(10)
C49 0.0348(12) 0.0347(12) 0.0340(12) 0.0094(10) 0.0153(10) 0.0121(10)
C50 0.0353(12) 0.0333(12) 0.0385(13) 0.0113(10) 0.0165(10) 0.0130(10)
C51 0.0401(14) 0.0419(14) 0.0492(14) 0.0183(12) 0.0214(12) 0.0199(11)
C52 0.0381(13) 0.0370(13) 0.0386(13) 0.0107(10) 0.0196(11) 0.0134(10)
C53 0.0470(15) 0.0430(14) 0.0578(16) 0.0194(12) 0.0278(13) 0.0266(12)
C54 0.0441(14) 0.0384(14) 0.0456(14) 0.0086(11) 0.0234(12) 0.0163(11)
Cl1 0.0484(5) 0.0875(7) 0.1645(11) 0.0312(7) 0.0235(6) 0.0303(5)
Cl2 0.0769(6) 0.0854(7) 0.1379(9) 0.0034(6) 0.0701(6) 0.0329(5)
Cl3 0.1439(11) 0.1141(9) 0.1147(9) 0.0119(7) 0.0650(8) 0.0854(9)
Cl4 0.2001(15) 0.1585(12) 0.0959(8) 0.0688(8) 0.1083(10) 0.1144(12)
Cl5 0.1016(7) 0.0769(6) 0.0876(6) 0.0228(5) 0.0718(6) 0.0405(5)
Cl6 0.1379(11) 0.1361(11) 0.1328(10) 0.1061(10) 0.0212(9) 0.0338(9)
S1 0.0464(4) 0.0523(4) 0.0489(4) 0.0231(3) 0.0201(3) 0.0155(3)
S2 0.0437(4) 0.0546(4) 0.0493(4) 0.0041(3) 0.0204(3) 0.0202(3)
S3 0.0606(5) 0.0438(4) 0.0540(4) 0.0057(3) 0.0146(4) 0.0213(3)
S4 0.0564(4) 0.0537(4) 0.0438(4) 0.0167(3) 0.0171(3) 0.0178(3)
S5 0.0433(4) 0.0488(4) 0.0384(3) 0.0069(3) 0.0209(3) 0.0090(3)
S6 0.0553(4) 0.0369(4) 0.0913(6) 0.0261(4) 0.0391(4) 0.0232(3)

loop_
_atom_type_symbol
_atom_type_description
_atom_type_scat_dispersion_real
_atom_type_scat_dispersion_imag
_atom_type_scat_source
C C 0.0033 0.0016 'International Tables Vol C Tables 4.2.6.8 and 6.1.1.4'
H H 0.0000 0.0000 'International Tables Vol C Tables 4.2.6.8 and 6.1.1.4'
N N 0.0061 0.0033 'International Tables Vol C Tables 4.2.6.8 and 6.1.1.4'
O O 0.0106 0.0060 'International Tables Vol C Tables 4.2.6.8 and 6.1.1.4'
S S 0.1246 0.1234 'International Tables Vol C Tables 4.2.6.8 and 6.1.1.4'
Cl Cl 0.1484 0.1585 'International Tables Vol C Tables 4.2.6.8 and 6.1.1.4'

loop_
_geom_angle_atom_site_label_1
_geom_angle_atom_site_label_2
_geom_angle_atom_site_label_3
_geom_angle
_geom_angle_site_symmetry_1
_geom_angle_site_symmetry_3
_geom_angle_publ_flag
C2 C1 C6 121.1(3) . . ?
C2 C1 Cl6 119.0(3) . . ?
C6 C1 Cl6 119.8(3) . . ?
C1 C2 C3 119.1(3) . . ?
C1 C2 H2 120.5 . . ?
C3 C2 H2 120.5 . . ?
C2 C3 C4 121.5(3) . . ?
C2 C3 H3 119.2 . . ?
C4 C3 H3 119.2 . . ?
C5 C4 C3 118.0(3) . . ?
C5 C4 S1 122.8(2) . . ?
C3 C4 S1 119.0(2) . . ?
C4 C5 C6 120.7(3) . . ?
C4 C5 H5 119.7 . . ?
C6 C5 H5 119.7 . . ?
C5 C6 C1 119.4(4) . . ?
C5 C6 H6 120.3 . . ?
C1 C6 H6 120.3 . . ?
C12 C7 C8 120.9(3) . . ?
C12 C7 Cl2 120.0(2) . . ?
C8 C7 Cl2 119.0(2) . . ?
C7 C8 C9 119.3(3) . . ?
C7 C8 H8 120.4 . . ?
C9 C8 H8 120.4 . . ?
C8 C9 C10 120.7(3) . . ?
C8 C9 H9 119.6 . . ?
C10 C9 H9 119.6 . . ?
C11 C10 C9 118.8(3) . . ?
C11 C10 S2 119.2(2) . . ?
C9 C10 S2 121.6(2) . . ?
C10 C11 C12 120.3(3) . . ?
C10 C11 H11 119.8 . . ?
C12 C11 H11 119.8 . . ?
C7 C12 C11 119.8(3) . . ?
C7 C12 H12 120.1 . . ?
C11 C12 H12 120.1 . . ?
C18 C13 C14 121.5(3) . . ?
C18 C13 Cl3 119.6(3) . . ?
C14 C13 Cl3 118.9(3) . . ?
C15 C14 C13 118.8(3) . . ?
C15 C14 H14 120.6 . . ?
C13 C14 H14 120.6 . . ?
C14 C15 C16 121.4(3) . . ?
C14 C15 H15 119.3 . . ?
C16 C15 H15 119.3 . . ?
C17 C16 C15 118.1(3) . . ?
C17 C16 S3 120.2(2) . . ?
C15 C16 S3 121.6(2) . . ?
C16 C17 C18 120.4(3) . . ?
C16 C17 H17 119.8 . . ?
C18 C17 H17 119.8 . . ?
C13 C18 C17 119.8(3) . . ?
C13 C18 H18 120.1 . . ?
C17 C18 H18 120.1 . . ?
C24 C19 C20 120.3(3) . . ?
C24 C19 Cl4 120.2(3) . . ?
C20 C19 Cl4 119.4(4) . . ?
C19 C20 C21 119.6(4) . . ?
C19 C20 H20 120.2 . . ?
C21 C20 H20 120.2 . . ?
C22 C21 C20 121.2(3) . . ?
C22 C21 H21 119.4 . . ?
C20 C21 H21 119.4 . . ?
C21 C22 C23 117.9(3) . . ?
C21 C22 S4 123.8(2) . . ?
C23 C22 S4 118.3(3) . . ?
C22 C23 C24 121.1(4) . . ?
C22 C23 H23 119.5 . . ?
C24 C23 H23 119.5 . . ?
C19 C24 C23 119.9(3) . . ?
C19 C24 H24 120.1 . . ?
C23 C24 H24 120.1 . . ?
C26 C25 C30 120.5(3) . . ?
C26 C25 Cl5 119.8(2) . . ?
C30 C25 Cl5 119.7(2) . . ?
C25 C26 C27 119.9(3) . . ?
C25 C26 H26 120.1 . . ?
C27 C26 H26 120.0 . . ?
C26 C27 C28 120.5(3) . . ?
C26 C27 H27 119.8 . . ?
C28 C27 H27 119.8 . . ?
C29 C28 C27 118.7(2) . . ?
C29 C28 S5 116.42(19) . . ?
C27 C28 S5 124.9(2) . . ?
C28 C29 C30 120.6(3) . . ?
C28 C29 H29 119.7 . . ?
C30 C29 H29 119.7 . . ?
C25 C30 C29 119.8(3) . . ?
C25 C30 H30 120.1 . . ?
C29 C30 H30 120.1 . . ?
C32 C31 C36 121.1(3) . . ?
C32 C31 Cl1 118.9(3) . . ?
C36 C31 Cl1 120.0(3) . . ?
C31 C32 C33 119.5(3) . . ?
C31 C32 H32 120.3 . . ?
C33 C32 H32 120.3 . . ?
C34 C33 C32 120.6(3) . . ?
C34 C33 H33 119.7 . . ?
C32 C33 H33 119.7 . . ?
C33 C34 C35 119.2(3) . . ?
C33 C34 S6 118.6(2) . . ?
C35 C34 S6 121.9(2) . . ?
C36 C35 C34 119.9(3) . . ?
C36 C35 H35 120.0 . . ?
C34 C35 H35 120.1 . . ?
C35 C36 C31 119.8(3) . . ?
C35 C36 H36 120.1 . . ?
C31 C36 H36 120.1 . . ?
C38 C37 C42 114.5(2) . . ?
C38 C37 S2 112.03(18) . . ?
C42 C37 S2 102.82(16) . . ?
C38 C37 H37 109.1 . . ?
C42 C37 H37 109.1 . . ?
S2 C37 H37 109.1 . . ?
C39 C38 C37 110.9(2) . . ?
C39 C38 H38A 109.5 . . ?
C37 C38 H38A 109.5 . . ?
C39 C38 H38B 109.5 . . ?
C37 C38 H38B 109.5 . . ?
H38A C38 H38B 108.0 . . ?
C38 C39 C40 110.9(2) . . ?
C38 C39 H39A 109.5 . . ?
C40 C39 H39A 109.5 . . ?
C38 C39 H39B 109.5 . . ?
C40 C39 H39B 109.5 . . ?
H39A C39 H39B 108.0 . . ?
C39 C40 C41 114.9(2) . . ?
C39 C40 S1 110.91(18) . . ?
C41 C40 S1 104.35(16) . . ?
C39 C40 H40 108.8 . . ?
C41 C40 H40 108.8 . . ?
S1 C40 H40 108.8 . . ?
C42 C41 C50 119.7(2) . . ?
C42 C41 C40 120.4(2) . . ?
C50 C41 C40 119.7(2) . . ?
C41 C42 C43 120.6(2) . . ?
C41 C42 C37 120.0(2) . . ?
C43 C42 C37 119.1(2) . . ?
C48 C43 C42 119.9(2) . . ?
C48 C43 C44 120.9(2) . . ?
C42 C43 C44 119.1(2) . . ?
C45 C44 C43 113.7(2) . . ?
C45 C44 S3 112.22(19) . . ?
C43 C44 S3 105.12(17) . . ?
C45 C44 H44 108.6 . . ?
C43 C44 H44 108.6 . . ?
S3 C44 H44 108.6 . . ?
C46 C45 C44 110.3(2) . . ?
C46 C45 H45A 109.6 . . ?
C44 C45 H45A 109.6 . . ?
C46 C45 H45B 109.6 . . ?
C44 C45 H45B 109.6 . . ?
H45A C45 H45B 108.1 . . ?
C45 C46 C47 110.5(2) . . ?
C45 C46 H46A 109.5 . . ?
C47 C46 H46A 109.6 . . ?
C45 C46 H46B 109.6 . . ?
C47 C46 H46B 109.6 . . ?
H46A C46 H46B 108.1 . . ?
C46 C47 C48 113.8(2) . . ?
C46 C47 S4 110.07(18) . . ?
C48 C47 S4 107.92(16) . . ?
C46 C47 H47 108.3 . . ?
C48 C47 H47 108.3 . . ?
S4 C47 H47 108.3 . . ?
C43 C48 C49 120.0(2) . . ?
C43 C48 C47 120.7(2) . . ?
C49 C48 C47 119.2(2) . . ?
C50 C49 C48 120.1(2) . . ?
C50 C49 C52 120.3(2) . . ?
C48 C49 C52 119.6(2) . . ?
C49 C50 C41 119.6(2) . . ?
C49 C50 C51 121.6(2) . . ?
C41 C50 C51 118.8(2) . . ?
C53 C51 C50 114.4(2) . . ?
C53 C51 S6 105.39(18) . . ?
C50 C51 S6 114.48(17) . . ?
C53 C51 H51 107.4 . . ?
C50 C51 H51 107.4 . . ?
S6 C51 H51 107.4 . . ?
C54 C52 C49 113.5(2) . . ?
C54 C52 S5 110.68(17) . . ?
C49 C52 S5 106.44(16) . . ?
C54 C52 H52 108.7 . . ?
C49 C52 H52 108.7 . . ?
S5 C52 H52 108.7 . . ?
C54 C53 C51 109.7(2) . . ?
C54 C53 H53A 109.7 . . ?
C51 C53 H53A 109.7 . . ?
C54 C53 H53B 109.7 . . ?
C51 C53 H53B 109.7 . . ?
H53A C53 H53B 108.2 . . ?
C52 C54 C53 110.2(2) . . ?
C52 C54 H54A 109.6 . . ?
C53 C54 H54A 109.6 . . ?
C52 C54 H54B 109.6 . . ?
C53 C54 H54B 109.6 . . ?
H54A C54 H54B 108.1 . . ?
C4 S1 C40 102.07(12) . . ?
C10 S2 C37 103.65(12) . . ?
C16 S3 C44 101.38(12) . . ?
C22 S4 C47 101.26(13) . . ?
C28 S5 C52 103.79(11) . . ?
C34 S6 C51 108.67(12) . . ?

loop_
_geom_bond_atom_site_label_1
_geom_bond_atom_site_label_2
_geom_bond_distance
_geom_bond_site_symmetry_2
_geom_bond_publ_flag
C1 C2 1.352(6) . ?
C1 C6 1.362(6) . ?
C1 Cl6 1.755(3) . ?
C2 C3 1.380(5) . ?
C2 H2 0.9300 . ?
C3 C4 1.366(4) . ?
C3 H3 0.9300 . ?
C4 C5 1.382(4) . ?
C4 S1 1.770(3) . ?
C5 C6 1.377(5) . ?
C5 H5 0.9300 . ?
C6 H6 0.9300 . ?
C7 C12 1.368(4) . ?
C7 C8 1.367(4) . ?
C7 Cl2 1.741(3) . ?
C8 C9 1.387(4) . ?
C8 H8 0.9300 . ?
C9 C10 1.388(4) . ?
C9 H9 0.9300 . ?
C10 C11 1.379(4) . ?
C10 S2 1.778(3) . ?
C11 C12 1.388(4) . ?
C11 H11 0.9300 . ?
C12 H12 0.9300 . ?
C13 C18 1.357(5) . ?
C13 C14 1.365(5) . ?
C13 Cl3 1.749(3) . ?
C14 C15 1.387(4) . ?
C14 H14 0.9300 . ?
C15 C16 1.386(4) . ?
C15 H15 0.9300 . ?
C16 C17 1.385(4) . ?
C16 S3 1.779(3) . ?
C17 C18 1.392(5) . ?
C17 H17 0.9300 . ?
C18 H18 0.9300 . ?
C19 C24 1.378(6) . ?
C19 C20 1.360(5) . ?
C19 Cl4 1.744(4) . ?
C20 C21 1.388(5) . ?
C20 H20 0.9300 . ?
C21 C22 1.384(5) . ?
C21 H21 0.9300 . ?
C22 C23 1.383(4) . ?
C22 S4 1.773(3) . ?
C23 C24 1.375(5) . ?
C23 H23 0.9300 . ?
C24 H24 0.9300 . ?
C25 C26 1.373(4) . ?
C25 C30 1.370(4) . ?
C25 Cl5 1.746(3) . ?
C26 C27 1.384(4) . ?
C26 H26 0.9300 . ?
C27 C28 1.389(4) . ?
C27 H27 0.9300 . ?
C28 C29 1.384(4) . ?
C28 S5 1.779(2) . ?
C29 C30 1.387(4) . ?
C29 H29 0.9300 . ?
C30 H30 0.9300 . ?
C31 C32 1.368(5) . ?
C31 C36 1.372(5) . ?
C31 Cl1 1.731(3) . ?
C32 C33 1.389(4) . ?
C32 H32 0.9300 . ?
C33 C34 1.381(4) . ?
C33 H33 0.9300 . ?
C34 C35 1.396(4) . ?
C34 S6 1.774(3) . ?
C35 C36 1.386(4) . ?
C35 H35 0.9300 . ?
C36 H36 0.9300 . ?
C37 C38 1.521(4) . ?
C37 C42 1.524(3) . ?
C37 S2 1.848(3) . ?
C37 H37 0.9800 . ?
C38 C39 1.513(4) . ?
C38 H38A 0.9700 . ?
C38 H38B 0.9700 . ?
C39 C40 1.514(3) . ?
C39 H39A 0.9700 . ?
C39 H39B 0.9700 . ?
C40 C41 1.523(3) . ?
C40 S1 1.860(3) . ?
C40 H40 0.9800 . ?
C41 C42 1.394(3) . ?
C41 C50 1.425(3) . ?
C42 C43 1.411(3) . ?
C43 C48 1.397(3) . ?
C43 C44 1.531(3) . ?
C44 C45 1.523(4) . ?
C44 S3 1.857(3) . ?
C44 H44 0.9800 . ?
C45 C46 1.514(4) . ?
C45 H45A 0.9700 . ?
C45 H45B 0.9700 . ?
C46 C47 1.525(4) . ?
C46 H46A 0.9700 . ?
C46 H46B 0.9700 . ?
C47 C48 1.528(3) . ?
C47 S4 1.859(3) . ?
C47 H47 0.9800 . ?
C48 C49 1.418(3) . ?
C49 C50 1.402(3) . ?
C49 C52 1.530(3) . ?
C50 C51 1.510(3) . ?
C51 C53 1.524(3) . ?
C51 S6 1.880(3) . ?
C51 H51 0.9800 . ?
C52 C54 1.530(3) . ?
C52 S5 1.852(2) . ?
C52 H52 0.9800 . ?
C53 C54 1.517(4) . ?
C53 H53A 0.9700 . ?
C53 H53B 0.9700 . ?
C54 H54A 0.9700 . ?
C54 H54B 0.9700 . ?
